data_1574453
loop_
_publ_author_name
'Metherall, Jessica P.'
'Corner, Philip A.'
'McCabe, James F.'
'Probert, Michael R.'
'Hall, Michael J.'

_publ_section_title
;
 High-throughput encapsulated nanodroplet screening for accelerated
 co-crystal discovery
;
_journal_issue 22
_journal_name_full 'Chemical Science'
_journal_page_first 9843
_journal_page_last 9853
_journal_paper_doi 10.1039/D4SC07556K
_journal_volume 16
_journal_year 2025
_chemical_formula_moiety '2(C6 H6 N2 O), C3 H3 O'
_chemical_formula_sum 'C15 H15 N4 O3'
_chemical_formula_weight 299.31
_chemical_name_systematic nicotinamide_quinol
_space_group_crystal_system monoclinic
_space_group_IT_number 14
_space_group_name_Hall '-P 2yn'
_space_group_name_H-M_alt 'P 1 21/n 1'
_atom_sites_solution_hydrogens mixed
_atom_sites_solution_primary dual
_audit_block_doi 10.5517/ccdc.csd.cc2kmbyh
_audit_creation_date 2024-07-15
_audit_creation_method
;
Olex2 1.5
(compiled 2024.02.16 svn.r378c4104 for OlexSys, GUI svn.r6928)
;
_audit_update_record
;
2024-07-18 deposited with the CCDC.	2025-04-22 downloaded from the CCDC.
;
_cell_angle_alpha 90
_cell_angle_beta 102.312(3)
_cell_angle_gamma 90
_cell_formula_units_Z 4
_cell_length_a 5.2125(2)
_cell_length_b 27.0087(10)
_cell_length_c 10.3421(3)
_cell_measurement_reflns_used 3934
_cell_measurement_temperature 150.01(10)
_cell_measurement_theta_max 75.4230
_cell_measurement_theta_min 3.2640
_cell_volume 1422.50(9)
_computing_cell_refinement 'CrysAlisPro 1.171.42.73a (Rigaku OD, 2022)'
_computing_data_collection 'CrysAlisPro 1.171.42.73a (Rigaku OD, 2022)'
_computing_data_reduction 'CrysAlisPro 1.171.42.73a (Rigaku OD, 2022)'
_computing_molecular_graphics 'Olex2 1.5 (Dolomanov et al., 2009)'
_computing_publication_material 'Olex2 1.5 (Dolomanov et al., 2009)'
_computing_structure_refinement 'SHELXL 2018/3 (Sheldrick, 2015)'
_computing_structure_solution 'SHELXT 2018/2 (Sheldrick, 2018)'
_diffrn_ambient_environment N~2~
_diffrn_ambient_temperature 150.01(10)
_diffrn_detector 'Hybrid Pixel Array Detector'
_diffrn_detector_area_resol_mean 10.0000
_diffrn_detector_type 'HyPix-Arc 100'
_diffrn_measured_fraction_theta_full 0.998
_diffrn_measured_fraction_theta_max 0.917
_diffrn_measurement_details
;
List of Runs (angles in degrees, time in seconds):

  # Type    Start    End  Width  t~exp~   \w     \q     \k     \f   Frames
#--------------------------------------------------------------------------
  1  \w     40.00  86.00   0.50    4.81    --   48.76-130.00 169.00   92
  2  \w     64.00 115.00   0.50    4.81    --   48.76 140.00  54.00  102
  3  \w    -86.00 -61.00   0.50    4.81    --  -49.57 130.00-119.00   50
  4  \w    -99.00 -73.00   0.50    4.81    --  -49.57-140.00  -4.00   52
  5  \w    -96.00 -71.00   0.50    4.81    --  -92.01 140.00  54.00   50
  6  \w    -67.00 -20.00   0.50    4.81    --  -92.01 130.00-119.00   94
  7  \w   -164.00 -79.00   0.50    4.81    --  -92.01-140.00  -4.00  170
  8  \w     92.00 117.00   0.50    4.81    --   96.11 140.00  54.00   50
  9  \w     94.00 119.00   0.50    4.81    --  108.00 140.00  54.00   50
 10  \w     84.00 112.00   0.50    4.81    --  108.00-130.00 169.00   56
 11  \w     79.00 117.00   0.50    4.81    --  108.00-140.00  -4.00   76
 12  \w    -28.00  25.00   0.50    4.81    --   48.76 -19.00 -30.00  106
 13  \w     90.00 120.00   0.50    4.81    --   48.76 125.00-150.00   60
 14  \w    -30.00  27.00   0.50    4.81    --   48.76 -19.00-150.00  114
 15  \w    -51.00 -18.00   0.50    4.81    --  -92.01  45.00  90.00   66
 16  \w   -171.00 -85.00   0.50    4.81    --  -92.01 -30.00   0.00  172
 17  \w     77.00 125.00   0.50    4.81    --   96.11 125.00-180.00   96
 18  \w     29.00  72.00   0.50    4.81    --   96.11 -95.00   0.00   86
 19  \w     19.00  49.00   0.50    4.81    --   96.11 -45.00 120.00   60
 20  \w    139.00 168.00   0.50    4.81    --   96.11 125.00-180.00   58
 21  \w     76.00 103.00   0.50    4.81    --   96.11 -95.00   0.00   54
 22  \w     18.00  43.00   0.50    4.81    --   96.11 -45.00 -60.00   50
 23  \w     40.00 102.00   0.50    4.81    --  108.00 -77.00-180.00  124
;
_diffrn_measurement_device 'four-circle diffractometer'
_diffrn_measurement_device_type 'XtaLAB Synergy, Single source at home/near, HyPix-Arc 100'
_diffrn_measurement_method '\w scans'
_diffrn_orient_matrix_type 'CrysAlisPro convention (1999,Acta A55,543-557)'
_diffrn_orient_matrix_UB_11 0.0185062000
_diffrn_orient_matrix_UB_12 0.0517783000
_diffrn_orient_matrix_UB_13 -0.0598007000
_diffrn_orient_matrix_UB_21 -0.0642511000
_diffrn_orient_matrix_UB_22 0.0238333000
_diffrn_orient_matrix_UB_23 0.1247177000
_diffrn_orient_matrix_UB_31 0.2949725000
_diffrn_orient_matrix_UB_32 0.0019686000
_diffrn_orient_matrix_UB_33 0.0642318000
_diffrn_radiation_monochromator mirror
_diffrn_radiation_probe x-ray
_diffrn_radiation_type 'Cu K\a'
_diffrn_radiation_wavelength 1.54184
_diffrn_reflns_av_R_equivalents 0.0371
_diffrn_reflns_av_unetI/netI 0.0357
_diffrn_reflns_Laue_measured_fraction_full 0.998
_diffrn_reflns_Laue_measured_fraction_max 0.917
_diffrn_reflns_limit_h_max 6
_diffrn_reflns_limit_h_min -4
_diffrn_reflns_limit_k_max 31
_diffrn_reflns_limit_k_min -32
_diffrn_reflns_limit_l_max 12
_diffrn_reflns_limit_l_min -13
_diffrn_reflns_number 9492
_diffrn_reflns_point_group_measured_fraction_full 0.998
_diffrn_reflns_point_group_measured_fraction_max 0.917
_diffrn_reflns_theta_full 67.684
_diffrn_reflns_theta_max 77.761
_diffrn_reflns_theta_min 3.273
_diffrn_source 'micro-focus sealed X-ray tube'
_diffrn_source_target Cu
_diffrn_source_type 'PhotonJet (Cu) X-ray Source'
_exptl_absorpt_coefficient_mu 0.833
_exptl_absorpt_correction_T_max 1.00000
_exptl_absorpt_correction_T_min 0.55665
_exptl_absorpt_correction_type multi-scan
_exptl_absorpt_process_details
;
CrysAlisPro 1.171.42.73a (Rigaku Oxford Diffraction, 2022)
Empirical absorption correction using spherical harmonics,
implemented in SCALE3 ABSPACK scaling algorithm.
;
_exptl_crystal_colour 'clear light colourless'
_exptl_crystal_colour_lustre clear
_exptl_crystal_colour_modifier light
_exptl_crystal_colour_primary colourless
_exptl_crystal_density_diffrn 1.398
_exptl_crystal_description plate
_exptl_crystal_F_000 628
_exptl_crystal_preparation
;
Crystallised from a saturated solution of nicotinamide
and quinol (2:1) in MeOH.
;
_exptl_crystal_recrystallization_method
'High-throughput screening via the ENaCt co-crystallisation protocol using SPT Labtech mosquito.'
_exptl_crystal_size_max 0.22
_exptl_crystal_size_mid 0.19
_exptl_crystal_size_min 0.049
_refine_diff_density_max 0.357
_refine_diff_density_min -0.354
_refine_diff_density_rms 0.070
_refine_ls_extinction_method none
_refine_ls_goodness_of_fit_ref 1.036
_refine_ls_hydrogen_treatment mixed
_refine_ls_matrix_type full
_refine_ls_number_parameters 214
_refine_ls_number_reflns 2788
_refine_ls_number_restraints 135
_refine_ls_restrained_S_all 1.011
_refine_ls_R_factor_all 0.0648
_refine_ls_R_factor_gt 0.0553
_refine_ls_shift/su_max 0.000
_refine_ls_shift/su_mean 0.000
_refine_ls_structure_factor_coef Fsqd
_refine_ls_weighting_details 'w=1/[\s^2^(Fo^2^)+(0.1010P)^2^+0.3587P] where P=(Fo^2^+2Fc^2^)/3'
_refine_ls_weighting_scheme calc
_refine_ls_wR_factor_gt 0.1485
_refine_ls_wR_factor_ref 0.1551
_reflns_Friedel_coverage 0.000
_reflns_number_gt 2367
_reflns_number_total 2788
_reflns_threshold_expression 'I > 2\s(I)'
_cod_data_source_file d4sc07556k2.cif
_cod_data_source_block nicotinamide_quinol
_cod_depositor_comments 'Adding full bibliography for 1574434--1574463.cif.'
_cod_database_code 1574453
_shelx_shelxl_version_number 2018/3
_shelx_space_group_comment
;
The symmetry employed for this shelxl refinement is uniquely defined
by the following loop, which should always be used as a source of
symmetry information in preference to the above space-group names.
They are only intended as comments.
;
_shelx_estimated_absorpt_t_max 0.960
_shelx_estimated_absorpt_t_min 0.691
_olex2_refinement_description
;
1. Fixed Uiso
 At 1.2 times of:
  All C(H) groups, All N(H,H) groups, All O(H) groups
2. Rigid body (RIGU) restrains
 All non-hydrogen atoms
 with sigma for 1-2 distances of 0.004 and sigma for 1-3 distances of 0.004
3.a Aromatic/amide H refined with riding coordinates:
 C2A(H2A), C2B(H2B), C2C(H2C), C3A(H3A), C3B(H3B), C3C(H3C), C4A(H4A),
 C4B(H4B), C5A(H5A), C5B(H5B)
;
_olex2_exptl_crystal_mounting_method
'Crystal mounted using inert oil from the encapsulation crystallisation technique onto a MiTeGen Kapton micromount.'
_olex2_submission_original_sample_id nicotinamide_quinol
_olex2_submission_special_instructions 'No special instructions were received'
_oxdiff_exptl_absorpt_empirical_details
;
Empirical correction (ABSPACK) includes:
- Absorption correction using spherical harmonics
- Frame scaling
;
_oxdiff_exptl_absorpt_empirical_full_max 1.566
_oxdiff_exptl_absorpt_empirical_full_min 0.637

loop_
_space_group_symop_operation_xyz
'x, y, z'
'-x+1/2, y+1/2, -z+1/2'
'-x, -y, -z'
'x-1/2, -y-1/2, z-1/2'

loop_
_atom_site_label
_atom_site_type_symbol
_atom_site_fract_x
_atom_site_fract_y
_atom_site_fract_z
_atom_site_U_iso_or_equiv
_atom_site_adp_type
_atom_site_occupancy
_atom_site_site_symmetry_order
_atom_site_calc_flag
_atom_site_refinement_flags_posn
_atom_site_refinement_flags_adp
_atom_site_refinement_flags_occupancy
_atom_site_disorder_assembly
_atom_site_disorder_group
O1A O 0.3410(2) 0.24547(5) -0.08693(12) 0.0317(3) Uani 1 1 d . . . . .
O1B O 0.4064(3) 0.65770(5) 0.38723(12) 0.0336(3) Uani 1 1 d . . . . .
O1C O 0.5992(3) 0.52810(6) 0.75752(13) 0.0393(4) Uani 1 1 d . . . . .
H1C H 0.454(5) 0.5434(10) 0.716(3) 0.047 Uiso 1 1 d . U . . .
N1A N 1.0944(3) 0.33691(6) 0.12988(15) 0.0325(4) Uani 1 1 d . . . . .
N1B N 1.1827(3) 0.56822(6) 0.57315(15) 0.0306(4) Uani 1 1 d . . . . .
N2A N 0.5062(3) 0.22836(6) 0.12781(15) 0.0305(4) Uani 1 1 d . . . . .
H2AA H 0.371(5) 0.2064(9) 0.122(2) 0.037 Uiso 1 1 d . U . . .
H2AB H 0.622(5) 0.2339(8) 0.196(3) 0.037 Uiso 1 1 d . U . . .
N2B N 0.5752(3) 0.67076(6) 0.60341(15) 0.0301(4) Uani 1 1 d . . . . .
H2BA H 0.444(5) 0.6926(9) 0.601(2) 0.036 Uiso 1 1 d . U . . .
H2BB H 0.681(4) 0.6608(8) 0.680(2) 0.036 Uiso 1 1 d . U . . .
C1A C 0.7175(3) 0.29096(7) 0.01729(16) 0.0253(4) Uani 1 1 d . . . . .
C1B C 0.7794(3) 0.61059(7) 0.48052(16) 0.0258(4) Uani 1 1 d . . . . .
C1C C 0.5448(4) 0.51461(7) 0.87688(17) 0.0301(4) Uani 1 1 d . . . . .
C2A C 0.7236(4) 0.31640(7) -0.09866(17) 0.0305(4) Uani 1 1 d . . . . .
H2A H 0.595903 0.309727 -0.177039 0.037 Uiso 1 1 calc R U . . .
C2B C 0.7623(3) 0.58481(7) 0.36243(17) 0.0287(4) Uani 1 1 d . . . . .
H2B H 0.618183 0.590198 0.290356 0.034 Uiso 1 1 calc R U . . .
C2C C 0.3505(4) 0.53736(8) 0.92914(19) 0.0349(5) Uani 1 1 d . . . . .
H2C H 0.246805 0.562977 0.881230 0.042 Uiso 1 1 calc R U . . .
C3A C 0.9155(4) 0.35132(8) -0.09957(18) 0.0329(4) Uani 1 1 d . . . . .
H3A H 0.923611 0.368661 -0.178522 0.039 Uiso 1 1 calc R U . . .
C3B C 0.9562(4) 0.55141(7) 0.35086(18) 0.0308(4) Uani 1 1 d . . . . .
H3B H 0.948125 0.533496 0.271029 0.037 Uiso 1 1 calc R U . . .
C3C C 0.3080(4) 0.52260(8) 1.05168(19) 0.0361(5) Uani 1 1 d . . . . .
H3C H 0.175088 0.538440 1.086848 0.043 Uiso 1 1 calc R U . . .
C4A C 1.0967(4) 0.36073(7) 0.01693(18) 0.0309(4) Uani 1 1 d . . . . .
H4A H 1.227924 0.385099 0.016389 0.037 Uiso 1 1 calc R U . . .
C4B C 1.1628(4) 0.54454(7) 0.45809(18) 0.0304(4) Uani 1 1 d . . . . .
H4B H 1.297326 0.521837 0.449410 0.036 Uiso 1 1 calc R U . . .
C5A C 0.9090(4) 0.30257(7) 0.12869(17) 0.0307(4) Uani 1 1 d . . . . .
H5A H 0.908278 0.285141 0.208403 0.037 Uiso 1 1 calc R U . . .
C5B C 0.9930(3) 0.60045(7) 0.58354(17) 0.0290(4) Uani 1 1 d . . . . .
H5B H 1.004431 0.617259 0.665259 0.035 Uiso 1 1 calc R U . . .
C6A C 0.5086(3) 0.25305(7) 0.01663(16) 0.0259(4) Uani 1 1 d . . . . .
C6B C 0.5736(3) 0.64822(7) 0.48899(17) 0.0265(4) Uani 1 1 d . . . . .

loop_
_atom_site_aniso_label
_atom_site_aniso_U_11
_atom_site_aniso_U_22
_atom_site_aniso_U_33
_atom_site_aniso_U_23
_atom_site_aniso_U_13
_atom_site_aniso_U_12
O1A 0.0363(7) 0.0373(8) 0.0202(6) -0.0008(5) 0.0034(5) -0.0054(5)
O1B 0.0390(7) 0.0422(8) 0.0180(6) 0.0011(5) 0.0024(5) 0.0082(6)
O1C 0.0399(8) 0.0534(9) 0.0262(7) 0.0083(6) 0.0108(5) 0.0116(7)
N1A 0.0393(9) 0.0344(9) 0.0219(7) 0.0004(6) 0.0023(6) -0.0042(7)
N1B 0.0337(8) 0.0309(9) 0.0271(7) 0.0029(6) 0.0060(6) 0.0023(6)
N2A 0.0360(8) 0.0340(9) 0.0203(7) 0.0020(6) 0.0038(6) -0.0057(7)
N2B 0.0336(8) 0.0352(9) 0.0200(7) -0.0015(6) 0.0024(6) 0.0050(7)
C1A 0.0313(9) 0.0267(9) 0.0185(8) -0.0008(7) 0.0068(6) 0.0017(7)
C1B 0.0296(8) 0.0272(9) 0.0212(8) 0.0031(7) 0.0069(6) -0.0024(7)
C1C 0.0341(9) 0.0331(10) 0.0234(8) -0.0015(7) 0.0067(7) -0.0004(7)
C2A 0.0376(9) 0.0337(10) 0.0188(8) 0.0003(7) 0.0032(7) -0.0024(8)
C2B 0.0330(9) 0.0327(10) 0.0203(8) 0.0009(7) 0.0053(6) -0.0025(7)
C2C 0.0394(10) 0.0365(11) 0.0288(9) 0.0036(8) 0.0074(7) 0.0096(8)
C3A 0.0433(10) 0.0349(11) 0.0208(9) 0.0028(7) 0.0074(7) -0.0038(8)
C3B 0.0394(10) 0.0306(10) 0.0250(8) -0.0012(7) 0.0126(7) -0.0021(8)
C3C 0.0384(10) 0.0413(12) 0.0303(10) 0.0010(8) 0.0110(7) 0.0107(8)
C4A 0.0374(10) 0.0298(10) 0.0261(9) -0.0004(7) 0.0082(7) -0.0042(8)
C4B 0.0352(9) 0.0291(10) 0.0296(9) 0.0035(7) 0.0129(7) 0.0013(7)
C5A 0.0380(9) 0.0343(10) 0.0186(8) 0.0011(7) 0.0034(7) -0.0025(8)
C5B 0.0337(9) 0.0306(10) 0.0222(8) 0.0015(7) 0.0046(7) 0.0008(7)
C6A 0.0326(9) 0.0268(9) 0.0189(8) -0.0022(7) 0.0067(6) 0.0020(7)
C6B 0.0304(9) 0.0288(9) 0.0202(8) 0.0026(7) 0.0054(6) -0.0013(7)

loop_
_atom_type_symbol
_atom_type_description
_atom_type_scat_dispersion_real
_atom_type_scat_dispersion_imag
_atom_type_scat_source
C C 0.0181 0.0091 'International Tables Vol C Tables 4.2.6.8 and 6.1.1.4'
H H 0.0000 0.0000 'International Tables Vol C Tables 4.2.6.8 and 6.1.1.4'
N N 0.0311 0.0180 'International Tables Vol C Tables 4.2.6.8 and 6.1.1.4'
O O 0.0492 0.0322 'International Tables Vol C Tables 4.2.6.8 and 6.1.1.4'

loop_
_citation_id
_citation_doi
_citation_year
1 10.26434/chemrxiv-2024-40s32 2024

loop_
_geom_angle_atom_site_label_1
_geom_angle_atom_site_label_2
_geom_angle_atom_site_label_3
_geom_angle
_geom_angle_site_symmetry_1
_geom_angle_site_symmetry_3
_geom_angle_publ_flag
C1C O1C H1C 103.6(17) . . ?
C4A N1A C5A 117.85(15) . . ?
C4B N1B C5B 117.68(15) . . ?
H2AA N2A H2AB 126(2) . . ?
C6A N2A H2AA 114.6(15) . . ?
C6A N2A H2AB 119.8(16) . . ?
H2BA N2B H2BB 122(2) . . ?
C6B N2B H2BA 114.8(15) . . ?
C6B N2B H2BB 122.2(15) . . ?
C2A C1A C5A 117.36(17) . . ?
C2A C1A C6A 119.10(15) . . ?
C5A C1A C6A 123.54(16) . . ?
C2B C1B C5B 117.62(17) . . ?
C2B C1B C6B 118.64(16) . . ?
C5B C1B C6B 123.73(16) . . ?
O1C C1C C2C 122.69(17) . . ?
O1C C1C C3C 118.45(17) . 3_667 ?
C3C C1C C2C 118.85(18) 3_667 . ?
C1A C2A H2A 120.1 . . ?
C3A C2A C1A 119.71(16) . . ?
C3A C2A H2A 120.1 . . ?
C1B C2B H2B 120.2 . . ?
C3B C2B C1B 119.50(16) . . ?
C3B C2B H2B 120.2 . . ?
C1C C2C H2C 120.0 . . ?
C1C C2C C3C 119.95(18) . . ?
C3C C2C H2C 120.0 . . ?
C2A C3A H3A 120.6 . . ?
C2A C3A C4A 118.75(17) . . ?
C4A C3A H3A 120.6 . . ?
C2B C3B H3B 120.7 . . ?
C2B C3B C4B 118.53(17) . . ?
C4B C3B H3B 120.7 . . ?
C1C C3C C2C 121.20(19) 3_667 . ?
C1C C3C H3C 119.4 3_667 . ?
C2C C3C H3C 119.4 . . ?
N1A C4A C3A 122.68(17) . . ?
N1A C4A H4A 118.7 . . ?
C3A C4A H4A 118.7 . . ?
N1B C4B C3B 123.32(17) . . ?
N1B C4B H4B 118.3 . . ?
C3B C4B H4B 118.3 . . ?
N1A C5A C1A 123.63(16) . . ?
N1A C5A H5A 118.2 . . ?
C1A C5A H5A 118.2 . . ?
N1B C5B C1B 123.33(17) . . ?
N1B C5B H5B 118.3 . . ?
C1B C5B H5B 118.3 . . ?
O1A C6A N2A 121.73(17) . . ?
O1A C6A C1A 119.55(15) . . ?
N2A C6A C1A 118.71(15) . . ?
O1B C6B N2B 122.03(17) . . ?
O1B C6B C1B 118.27(16) . . ?
N2B C6B C1B 119.69(16) . . ?

loop_
_geom_bond_atom_site_label_1
_geom_bond_atom_site_label_2
_geom_bond_distance
_geom_bond_site_symmetry_2
_geom_bond_publ_flag
O1A C6A 1.246(2) . ?
O1B C6B 1.242(2) . ?
O1C H1C 0.89(3) . ?
O1C C1C 1.374(2) . ?
N1A C4A 1.336(2) . ?
N1A C5A 1.338(2) . ?
N1B C4B 1.335(2) . ?
N1B C5B 1.339(2) . ?
N2A H2AA 0.91(2) . ?
N2A H2AB 0.84(3) . ?
N2A C6A 1.332(2) . ?
N2B H2BA 0.90(2) . ?
N2B H2BB 0.90(2) . ?
N2B C6B 1.329(2) . ?
C1A C2A 1.388(2) . ?
C1A C5A 1.390(2) . ?
C1A C6A 1.493(3) . ?
C1B C2B 1.392(2) . ?
C1B C5B 1.394(2) . ?
C1B C6B 1.494(3) . ?
C1C C2C 1.388(3) . ?
C1C C3C 1.380(3) 3_667 ?
C2A H2A 0.9500 . ?
C2A C3A 1.376(3) . ?
C2B H2B 0.9500 . ?
C2B C3B 1.379(3) . ?
C2C H2C 0.9500 . ?
C2C C3C 1.391(3) . ?
C3A H3A 0.9500 . ?
C3A C4A 1.387(3) . ?
C3B H3B 0.9500 . ?
C3B C4B 1.384(3) . ?
C3C H3C 0.9500 . ?
C4A H4A 0.9500 . ?
C4B H4B 0.9500 . ?
C5A H5A 0.9500 . ?
C5B H5B 0.9500 . ?

loop_
_geom_torsion_atom_site_label_1
_geom_torsion_atom_site_label_2
_geom_torsion_atom_site_label_3
_geom_torsion_atom_site_label_4
_geom_torsion
_geom_torsion_site_symmetry_1
_geom_torsion_site_symmetry_2
_geom_torsion_site_symmetry_3
_geom_torsion_site_symmetry_4
_geom_torsion_publ_flag
O1C C1C C2C C3C -178.85(18) . . . . ?
C1A C2A C3A C4A -0.9(3) . . . . ?
C1B C2B C3B C4B 0.1(3) . . . . ?
C1C C2C C3C C1C -0.2(3) . . . 3_667 ?
C2A C1A C5A N1A 0.7(3) . . . . ?
C2A C1A C6A O1A -1.2(3) . . . . ?
C2A C1A C6A N2A 179.14(17) . . . . ?
C2A C3A C4A N1A 0.7(3) . . . . ?
C2B C1B C5B N1B 1.4(3) . . . . ?
C2B C1B C6B O1B -5.3(3) . . . . ?
C2B C1B C6B N2B 175.25(16) . . . . ?
C2B C3B C4B N1B 0.8(3) . . . . ?
C3C C1C C2C C3C 0.2(3) 3_667 . . . ?
C4A N1A C5A C1A -1.0(3) . . . . ?
C4B N1B C5B C1B -0.6(3) . . . . ?
C5A N1A C4A C3A 0.3(3) . . . . ?
C5A C1A C2A C3A 0.3(3) . . . . ?
C5A C1A C6A O1A 178.69(17) . . . . ?
C5A C1A C6A N2A -0.9(3) . . . . ?
C5B N1B C4B C3B -0.6(3) . . . . ?
C5B C1B C2B C3B -1.2(3) . . . . ?
C5B C1B C6B O1B 173.06(17) . . . . ?
C5B C1B C6B N2B -6.3(3) . . . . ?
C6A C1A C2A C3A -179.79(17) . . . . ?
C6A C1A C5A N1A -179.20(17) . . . . ?
C6B C1B C2B C3B 177.35(16) . . . . ?
C6B C1B C5B N1B -176.98(17) . . . . ?
